data_4065978
loop_
_publ_author_name
'Ouhsaine, F.'
'Andr\'e, E.'
'Sotiropoulos, J. M.'
'Escudi\'e, J.'
'Ranaivonjatovo, H.'
'Gornitzka, H.'
'Saffon, N.'
'Miqueu, K.'
'Lazraq, M.'

_publ_section_title
;
 The Reactivity of Phosphagermaallene Mes*P&#x2550;C&#x2550;Ge(t-Bu)Tip
 toward Aldehydes and Ketones: an Experimental and Theoretical Study
;
_journal_issue 11
_journal_name_full Organometallics
_journal_page_first 2566
_journal_paper_doi 10.1021/om100233y
_journal_volume 29
_journal_year 2010
_chemical_formula_sum 'C42 H67 Ge O P'
_chemical_formula_weight 691.52
_chemical_name_systematic
; 
 ? 
;
_space_group_IT_number 14
_symmetry_cell_setting monoclinic
_symmetry_space_group_name_Hall '-P 2yn'
_symmetry_space_group_name_H-M 'P 1 21/n 1'
_atom_sites_solution_hydrogens geom
_atom_sites_solution_primary direct
_atom_sites_solution_secondary difmap
_audit_creation_method SHELXL-97
_cell_angle_alpha 90.00
_cell_angle_beta 92.9920(10)
_cell_angle_gamma 90.00
_cell_formula_units_Z 4
_cell_length_a 10.2392(6)
_cell_length_b 15.4743(10)
_cell_length_c 25.5101(16)
_cell_measurement_reflns_used 9966
_cell_measurement_temperature 173(2)
_cell_measurement_theta_max 33.79
_cell_measurement_theta_min 2.48
_cell_volume 4036.4(4)
_computing_cell_refinement 'Bruker SMART'
_computing_data_collection 'Bruker SMART'
_computing_data_reduction 'Bruker SAINT'
_computing_molecular_graphics 'Bruker SHELXTL'
_computing_publication_material 'Bruker SHELXTL'
_computing_structure_refinement 'SHELXL-97 (Sheldrick, 1997)'
_computing_structure_solution 'SHELXS-97 (Sheldrick, 1990)'
_diffrn_ambient_temperature 173(2)
_diffrn_measured_fraction_theta_full 0.992
_diffrn_measured_fraction_theta_max 0.992
_diffrn_measurement_device_type 'CCD area detector'
_diffrn_measurement_method 'phi and omega scans'
_diffrn_radiation_monochromator graphite
_diffrn_radiation_source 'fine-focus sealed tube'
_diffrn_radiation_type MoK\a
_diffrn_radiation_wavelength 0.71073
_diffrn_reflns_av_R_equivalents 0.0307
_diffrn_reflns_av_sigmaI/netI 0.0236
_diffrn_reflns_limit_h_max 13
_diffrn_reflns_limit_h_min -13
_diffrn_reflns_limit_k_max 20
_diffrn_reflns_limit_k_min -20
_diffrn_reflns_limit_l_max 30
_diffrn_reflns_limit_l_min -33
_diffrn_reflns_number 49041
_diffrn_reflns_theta_full 27.48
_diffrn_reflns_theta_max 27.48
_diffrn_reflns_theta_min 5.11
_exptl_absorpt_coefficient_mu 0.827
_exptl_absorpt_correction_T_max 0.7332
_exptl_absorpt_correction_T_min 0.6367
_exptl_absorpt_correction_type none
_exptl_crystal_colour clear
_exptl_crystal_density_diffrn 1.138
_exptl_crystal_density_method 'not measured'
_exptl_crystal_description block
_exptl_crystal_F_000 1496
_exptl_crystal_size_max 0.60
_exptl_crystal_size_mid 0.40
_exptl_crystal_size_min 0.40
_refine_diff_density_max 0.520
_refine_diff_density_min -0.220
_refine_diff_density_rms 0.049
_refine_ls_extinction_method none
_refine_ls_goodness_of_fit_ref 1.028
_refine_ls_hydrogen_treatment constr
_refine_ls_matrix_type full
_refine_ls_number_parameters 425
_refine_ls_number_reflns 9198
_refine_ls_number_restraints 0
_refine_ls_restrained_S_all 1.028
_refine_ls_R_factor_all 0.0419
_refine_ls_R_factor_gt 0.0297
_refine_ls_shift/su_max 0.000
_refine_ls_shift/su_mean 0.000
_refine_ls_structure_factor_coef Fsqd
_refine_ls_weighting_details 'calc w=1/[\s^2^(Fo^2^)+(0.0416P)^2^+1.5136P] where P=(Fo^2^+2Fc^2^)/3'
_refine_ls_weighting_scheme calc
_refine_ls_wR_factor_gt 0.0740
_refine_ls_wR_factor_ref 0.0813
_reflns_number_gt 7534
_reflns_number_total 9198
_reflns_threshold_expression >2sigma(I)
_cod_data_source_file om100233y_si_002.cif
_cod_data_source_block 5
_cod_depositor_comments
;
The following automatic conversions were performed:

'_symmetry_cell_setting' value 'Monoclinic' changed to 'monoclinic'
according to /home/saulius/struct/CIF-dictionaries/cif_core.dic
dictionary named 'cif_core.dic' version 2.4.1 from 2010-06-29.

Automatic conversion script
Id: cif_fix_values 1715 2011-07-08 13:25:40Z adriana 
;
_cod_original_sg_symbol_H-M P2(1)/n
_cod_database_code 4065978

loop_
_symmetry_equiv_pos_as_xyz
'x, y, z'
'-x+1/2, y+1/2, -z+1/2'
'-x, -y, -z'
'x-1/2, -y-1/2, z-1/2'

loop_
_atom_site_label
_atom_site_type_symbol
_atom_site_fract_x
_atom_site_fract_y
_atom_site_fract_z
_atom_site_U_iso_or_equiv
_atom_site_adp_type
_atom_site_occupancy
_atom_site_symmetry_multiplicity
_atom_site_calc_flag
_atom_site_refinement_flags
Ge1 Ge 0.539925(14) 0.249472(9) 0.149966(6) 0.01850(5) Uani 1 1 d .
O1 O 0.63874(10) 0.34540(7) 0.13802(4) 0.0256(2) Uani 1 1 d .
C1 C 0.53518(14) 0.26147(9) 0.07319(6) 0.0201(3) Uani 1 1 d .
P1 P 0.49355(4) 0.19462(2) 0.024184(15) 0.02261(9) Uani 1 1 d .
C2 C 0.60658(14) 0.34822(9) 0.08199(6) 0.0221(3) Uani 1 1 d .
H2 H 0.5422 0.3959 0.0749 0.027 Uiso 1 1 calc R
C3 C 0.72308(15) 0.36495(9) 0.05084(6) 0.0236(3) Uani 1 1 d .
H3 H 0.7082 0.3710 0.0140 0.028 Uiso 1 1 calc R
C4 C 0.84412(16) 0.37205(11) 0.06960(7) 0.0320(4) Uani 1 1 d .
H4 H 0.8614 0.3646 0.1063 0.038 Uiso 1 1 calc R
C5 C 0.95693(18) 0.39127(15) 0.03627(8) 0.0459(5) Uani 1 1 d .
H5A H 1.0149 0.3409 0.0359 0.069 Uiso 1 1 calc R
H5B H 1.0056 0.4411 0.0508 0.069 Uiso 1 1 calc R
H5C H 0.9240 0.4044 0.0004 0.069 Uiso 1 1 calc R
C6 C 0.56278(14) 0.24509(9) -0.03446(6) 0.0211(3) Uani 1 1 d .
C7 C 0.50151(14) 0.31653(10) -0.06073(6) 0.0225(3) Uani 1 1 d .
C8 C 0.57702(15) 0.36806(10) -0.09218(6) 0.0245(3) Uani 1 1 d .
H8 H 0.5378 0.4176 -0.1083 0.029 Uiso 1 1 calc R
C9 C 0.70744(14) 0.35017(10) -0.10102(6) 0.0214(3) Uani 1 1 d .
C10 C 0.75744(14) 0.27270(10) -0.08178(6) 0.0226(3) Uani 1 1 d .
H10 H 0.8426 0.2560 -0.0909 0.027 Uiso 1 1 calc R
C11 C 0.68836(14) 0.21779(10) -0.04957(6) 0.0216(3) Uani 1 1 d .
C12 C 0.35414(15) 0.33945(11) -0.05846(6) 0.0287(3) Uani 1 1 d .
C13 C 0.26956(17) 0.25736(12) -0.05905(8) 0.0401(4) Uani 1 1 d .
H13A H 0.2887 0.2245 -0.0267 0.060 Uiso 1 1 calc R
H13B H 0.2892 0.2218 -0.0894 0.060 Uiso 1 1 calc R
H13C H 0.1769 0.2735 -0.0614 0.060 Uiso 1 1 calc R
C14 C 0.32809(17) 0.39407(12) -0.01008(7) 0.0357(4) Uani 1 1 d .
H14A H 0.3854 0.4448 -0.0091 0.054 Uiso 1 1 calc R
H14B H 0.3457 0.3595 0.0217 0.054 Uiso 1 1 calc R
H14C H 0.2366 0.4128 -0.0118 0.054 Uiso 1 1 calc R
C15 C 0.30697(17) 0.39240(15) -0.10702(7) 0.0417(5) Uani 1 1 d .
H15A H 0.2118 0.3993 -0.1073 0.063 Uiso 1 1 calc R
H15B H 0.3305 0.3622 -0.1389 0.063 Uiso 1 1 calc R
H15C H 0.3486 0.4494 -0.1057 0.063 Uiso 1 1 calc R
C16 C 0.78693(14) 0.41062(10) -0.13502(6) 0.0243(3) Uani 1 1 d .
C17 C 0.75572(17) 0.50526(11) -0.12332(7) 0.0333(4) Uani 1 1 d .
H17A H 0.8127 0.5429 -0.1429 0.050 Uiso 1 1 calc R
H17B H 0.7703 0.5162 -0.0856 0.050 Uiso 1 1 calc R
H17C H 0.6641 0.5172 -0.1339 0.050 Uiso 1 1 calc R
C18 C 0.75212(18) 0.39122(12) -0.19292(6) 0.0347(4) Uani 1 1 d .
H18A H 0.6576 0.3978 -0.1999 0.052 Uiso 1 1 calc R
H18B H 0.7780 0.3319 -0.2009 0.052 Uiso 1 1 calc R
H18C H 0.7985 0.4316 -0.2150 0.052 Uiso 1 1 calc R
C19 C 0.93446(16) 0.39677(12) -0.12527(7) 0.0351(4) Uani 1 1 d .
H19A H 0.9577 0.3385 -0.1365 0.053 Uiso 1 1 calc R
H19B H 0.9580 0.4036 -0.0878 0.053 Uiso 1 1 calc R
H19C H 0.9820 0.4395 -0.1453 0.053 Uiso 1 1 calc R
C20 C 0.75096(16) 0.12932(10) -0.03422(7) 0.0284(3) Uani 1 1 d .
C21 C 0.6518(2) 0.05634(11) -0.04631(9) 0.0471(5) Uani 1 1 d .
H21A H 0.6933 0.0004 -0.0387 0.071 Uiso 1 1 calc R
H21B H 0.6223 0.0587 -0.0835 0.071 Uiso 1 1 calc R
H21C H 0.5765 0.0635 -0.0245 0.071 Uiso 1 1 calc R
C22 C 0.86932(18) 0.10946(11) -0.06712(8) 0.0375(4) Uani 1 1 d .
H22A H 0.9399 0.1505 -0.0581 0.056 Uiso 1 1 calc R
H22B H 0.8435 0.1148 -0.1045 0.056 Uiso 1 1 calc R
H22C H 0.8999 0.0505 -0.0597 0.056 Uiso 1 1 calc R
C23 C 0.8014(2) 0.12617(13) 0.02327(7) 0.0429(5) Uani 1 1 d .
H23A H 0.7273 0.1286 0.0460 0.064 Uiso 1 1 calc R
H23B H 0.8593 0.1756 0.0308 0.064 Uiso 1 1 calc R
H23C H 0.8500 0.0723 0.0298 0.064 Uiso 1 1 calc R
C24 C 0.64439(15) 0.15223(10) 0.18069(6) 0.0256(3) Uani 1 1 d .
C25 C 0.59426(19) 0.06894(11) 0.15478(8) 0.0376(4) Uani 1 1 d .
H25A H 0.5977 0.0741 0.1166 0.056 Uiso 1 1 calc R
H25B H 0.5037 0.0588 0.1639 0.056 Uiso 1 1 calc R
H25C H 0.6491 0.0204 0.1672 0.056 Uiso 1 1 calc R
C26 C 0.78814(16) 0.16632(13) 0.16965(8) 0.0386(4) Uani 1 1 d .
H26A H 0.8399 0.1171 0.1831 0.058 Uiso 1 1 calc R
H26B H 0.8196 0.2194 0.1871 0.058 Uiso 1 1 calc R
H26C H 0.7970 0.1715 0.1317 0.058 Uiso 1 1 calc R
C27 C 0.6287(2) 0.14763(13) 0.24002(7) 0.0416(5) Uani 1 1 d .
H27A H 0.5356 0.1436 0.2469 0.062 Uiso 1 1 calc R
H27B H 0.6658 0.1998 0.2567 0.062 Uiso 1 1 calc R
H27C H 0.6746 0.0966 0.2544 0.062 Uiso 1 1 calc R
C28 C 0.39002(13) 0.28111(9) 0.19019(5) 0.0185(3) Uani 1 1 d .
C29 C 0.26528(14) 0.24676(9) 0.17702(6) 0.0202(3) Uani 1 1 d .
C30 C 0.15803(14) 0.27634(10) 0.20332(6) 0.0229(3) Uani 1 1 d .
H30 H 0.0737 0.2538 0.1939 0.027 Uiso 1 1 calc R
C31 C 0.17111(14) 0.33806(10) 0.24297(6) 0.0229(3) Uani 1 1 d .
C32 C 0.29569(14) 0.36840(9) 0.25698(6) 0.0227(3) Uani 1 1 d .
H32 H 0.3062 0.4093 0.2847 0.027 Uiso 1 1 calc R
C33 C 0.40621(14) 0.34080(9) 0.23173(6) 0.0205(3) Uani 1 1 d .
C34 C 0.24499(14) 0.17612(10) 0.13596(6) 0.0235(3) Uani 1 1 d .
H34 H 0.3322 0.1628 0.1220 0.028 Uiso 1 1 calc R
C35 C 0.15512(18) 0.20523(13) 0.08978(7) 0.0387(4) Uani 1 1 d .
H35A H 0.0679 0.2174 0.1021 0.058 Uiso 1 1 calc R
H35B H 0.1490 0.1594 0.0633 0.058 Uiso 1 1 calc R
H35C H 0.1907 0.2576 0.0743 0.058 Uiso 1 1 calc R
C36 C 0.1945(2) 0.09341(11) 0.16057(7) 0.0383(4) Uani 1 1 d .
H36A H 0.2549 0.0755 0.1896 0.057 Uiso 1 1 calc R
H36B H 0.1882 0.0476 0.1340 0.057 Uiso 1 1 calc R
H36C H 0.1079 0.1041 0.1739 0.057 Uiso 1 1 calc R
C37 C 0.05284(15) 0.37052(11) 0.27078(7) 0.0287(3) Uani 1 1 d .
H37 H 0.0821 0.4201 0.2936 0.034 Uiso 1 1 calc R
C38 C -0.05414(17) 0.40326(12) 0.23244(7) 0.0369(4) Uani 1 1 d .
H38A H -0.0187 0.4484 0.2103 0.055 Uiso 1 1 calc R
H38B H -0.1258 0.4271 0.2519 0.055 Uiso 1 1 calc R
H38C H -0.0870 0.3554 0.2103 0.055 Uiso 1 1 calc R
C39 C -0.0012(2) 0.30067(15) 0.30616(8) 0.0483(5) Uani 1 1 d .
H39A H -0.0281 0.2504 0.2849 0.072 Uiso 1 1 calc R
H39B H -0.0768 0.3235 0.3237 0.072 Uiso 1 1 calc R
H39C H 0.0667 0.2834 0.3326 0.072 Uiso 1 1 calc R
C40 C 0.54015(14) 0.37633(10) 0.24958(6) 0.0221(3) Uani 1 1 d .
H40 H 0.6072 0.3420 0.2315 0.026 Uiso 1 1 calc R
C41 C 0.55551(16) 0.47042(11) 0.23334(7) 0.0327(4) Uani 1 1 d .
H41A H 0.5426 0.4753 0.1951 0.049 Uiso 1 1 calc R
H41B H 0.6435 0.4906 0.2443 0.049 Uiso 1 1 calc R
H41C H 0.4904 0.5059 0.2502 0.049 Uiso 1 1 calc R
C42 C 0.56838(17) 0.36565(13) 0.30872(7) 0.0368(4) Uani 1 1 d .
H42A H 0.5092 0.4027 0.3277 0.055 Uiso 1 1 calc R
H42B H 0.6591 0.3822 0.3178 0.055 Uiso 1 1 calc R
H42C H 0.5549 0.3052 0.3185 0.055 Uiso 1 1 calc R

loop_
_atom_site_aniso_label
_atom_site_aniso_U_11
_atom_site_aniso_U_22
_atom_site_aniso_U_33
_atom_site_aniso_U_23
_atom_site_aniso_U_13
_atom_site_aniso_U_12
Ge1 0.01782(8) 0.02184(8) 0.01615(9) 0.00019(6) 0.00398(6) -0.00017(6)
O1 0.0292(6) 0.0305(6) 0.0176(5) -0.0032(4) 0.0057(4) -0.0101(4)
C1 0.0189(7) 0.0232(7) 0.0186(7) 0.0014(5) 0.0040(5) -0.0006(5)
P1 0.02446(19) 0.02500(19) 0.01887(19) -0.00221(15) 0.00592(15) -0.00582(15)
C2 0.0250(7) 0.0229(7) 0.0185(7) 0.0002(6) 0.0014(6) -0.0007(6)
C3 0.0300(8) 0.0219(7) 0.0192(8) 0.0007(6) 0.0041(6) -0.0047(6)
C4 0.0296(8) 0.0411(9) 0.0254(9) 0.0070(7) 0.0030(7) -0.0052(7)
C5 0.0304(9) 0.0618(13) 0.0461(12) 0.0116(10) 0.0085(8) -0.0107(9)
C6 0.0218(7) 0.0252(7) 0.0165(7) -0.0044(5) 0.0032(6) -0.0062(6)
C7 0.0185(7) 0.0321(8) 0.0168(7) -0.0035(6) 0.0016(6) -0.0021(6)
C8 0.0233(7) 0.0304(8) 0.0199(8) 0.0025(6) 0.0009(6) 0.0008(6)
C9 0.0211(7) 0.0294(7) 0.0138(7) -0.0011(6) 0.0019(5) -0.0033(6)
C10 0.0200(7) 0.0292(7) 0.0191(7) -0.0029(6) 0.0051(6) -0.0002(6)
C11 0.0236(7) 0.0239(7) 0.0172(7) -0.0039(6) 0.0022(6) -0.0015(6)
C12 0.0179(7) 0.0436(9) 0.0246(8) 0.0022(7) 0.0025(6) 0.0008(6)
C13 0.0223(8) 0.0555(12) 0.0421(11) 0.0012(9) -0.0006(7) -0.0081(8)
C14 0.0260(8) 0.0479(10) 0.0338(10) 0.0002(8) 0.0064(7) 0.0094(7)
C15 0.0215(8) 0.0692(13) 0.0343(10) 0.0133(9) -0.0004(7) 0.0060(8)
C16 0.0225(7) 0.0305(8) 0.0203(8) 0.0039(6) 0.0036(6) -0.0019(6)
C17 0.0337(9) 0.0312(8) 0.0355(10) 0.0018(7) 0.0072(7) -0.0054(7)
C18 0.0404(10) 0.0440(10) 0.0201(8) 0.0035(7) 0.0044(7) -0.0059(8)
C19 0.0240(8) 0.0452(10) 0.0365(10) 0.0137(8) 0.0051(7) -0.0039(7)
C20 0.0334(8) 0.0242(7) 0.0287(9) -0.0008(6) 0.0109(7) 0.0019(6)
C21 0.0505(12) 0.0248(8) 0.0679(14) -0.0090(9) 0.0203(10) -0.0059(8)
C22 0.0432(10) 0.0293(8) 0.0417(11) 0.0004(7) 0.0184(8) 0.0092(7)
C23 0.0506(11) 0.0460(11) 0.0326(10) 0.0075(8) 0.0051(8) 0.0208(9)
C24 0.0245(7) 0.0288(8) 0.0239(8) 0.0029(6) 0.0037(6) 0.0060(6)
C25 0.0437(10) 0.0274(8) 0.0417(11) 0.0054(7) 0.0004(8) 0.0022(7)
C26 0.0248(8) 0.0439(10) 0.0470(12) 0.0047(8) 0.0014(8) 0.0075(7)
C27 0.0534(11) 0.0455(11) 0.0263(10) 0.0090(8) 0.0061(8) 0.0211(9)
C28 0.0188(7) 0.0204(6) 0.0165(7) 0.0014(5) 0.0038(5) 0.0010(5)
C29 0.0223(7) 0.0205(7) 0.0179(7) 0.0004(5) 0.0024(6) -0.0013(5)
C30 0.0179(7) 0.0256(7) 0.0253(8) -0.0020(6) 0.0035(6) -0.0025(6)
C31 0.0216(7) 0.0245(7) 0.0231(8) -0.0010(6) 0.0051(6) 0.0014(6)
C32 0.0248(7) 0.0228(7) 0.0207(8) -0.0049(6) 0.0033(6) -0.0001(6)
C33 0.0209(7) 0.0217(7) 0.0191(7) 0.0011(5) 0.0018(6) -0.0005(5)
C34 0.0222(7) 0.0277(7) 0.0210(8) -0.0045(6) 0.0055(6) -0.0036(6)
C35 0.0341(9) 0.0558(12) 0.0259(9) -0.0070(8) -0.0024(7) 0.0024(8)
C36 0.0538(11) 0.0277(8) 0.0346(10) -0.0085(7) 0.0146(8) -0.0128(8)
C37 0.0222(7) 0.0348(8) 0.0296(9) -0.0081(7) 0.0064(6) 0.0022(6)
C38 0.0328(9) 0.0390(9) 0.0395(10) 0.0035(8) 0.0092(8) 0.0134(7)
C39 0.0397(10) 0.0695(14) 0.0375(11) 0.0174(10) 0.0190(9) 0.0193(10)
C40 0.0182(7) 0.0287(7) 0.0195(7) -0.0046(6) 0.0021(6) -0.0011(6)
C41 0.0259(8) 0.0292(8) 0.0429(11) -0.0051(7) -0.0002(7) -0.0046(6)
C42 0.0293(9) 0.0588(12) 0.0220(9) -0.0037(8) -0.0014(7) -0.0028(8)

loop_
_atom_type_symbol
_atom_type_description
_atom_type_scat_dispersion_real
_atom_type_scat_dispersion_imag
_atom_type_scat_source
C C 0.0033 0.0016 'International Tables Vol C Tables 4.2.6.8 and 6.1.1.4'
H H 0.0000 0.0000 'International Tables Vol C Tables 4.2.6.8 and 6.1.1.4'
O O 0.0106 0.0060 'International Tables Vol C Tables 4.2.6.8 and 6.1.1.4'
P P 0.1023 0.0942 'International Tables Vol C Tables 4.2.6.8 and 6.1.1.4'
Ge Ge 0.1547 1.8001 'International Tables Vol C Tables 4.2.6.8 and 6.1.1.4'

loop_
_geom_angle_atom_site_label_1
_geom_angle_atom_site_label_2
_geom_angle_atom_site_label_3
_geom_angle
O1 Ge1 C28 109.91(5)
O1 Ge1 C1 75.09(5)
C28 Ge1 C1 121.38(6)
O1 Ge1 C24 112.92(6)
C28 Ge1 C24 113.89(6)
C1 Ge1 C24 116.75(6)
O1 Ge1 C2 36.39(5)
C28 Ge1 C2 118.30(5)
C1 Ge1 C2 39.15(5)
C24 Ge1 C2 126.29(6)
C2 O1 Ge1 95.13(8)
C2 C1 P1 138.95(11)
C2 C1 Ge1 87.14(9)
P1 C1 Ge1 133.09(8)
C1 P1 C6 104.49(7)
O1 C2 C3 112.57(12)
O1 C2 C1 101.49(11)
C3 C2 C1 117.46(12)
O1 C2 Ge1 48.49(6)
C3 C2 Ge1 138.65(11)
C1 C2 Ge1 53.71(7)
C4 C3 C2 126.04(15)
C3 C4 C5 123.50(16)
C7 C6 C11 119.01(13)
C7 C6 P1 121.89(11)
C11 C6 P1 118.69(11)
C8 C7 C6 118.16(13)
C8 C7 C12 117.38(14)
C6 C7 C12 124.42(13)
C9 C8 C7 123.00(14)
C10 C9 C8 117.05(13)
C10 C9 C16 122.03(13)
C8 C9 C16 120.69(13)
C9 C10 C11 123.06(14)
C10 C11 C6 118.01(14)
C10 C11 C20 117.95(13)
C6 C11 C20 124.00(13)
C14 C12 C13 110.02(14)
C14 C12 C15 107.10(15)
C13 C12 C15 106.18(14)
C14 C12 C7 111.49(13)
C13 C12 C7 111.02(14)
C15 C12 C7 110.82(13)
C18 C16 C17 109.58(14)
C18 C16 C19 107.87(13)
C17 C16 C19 108.41(14)
C18 C16 C9 108.76(13)
C17 C16 C9 110.48(12)
C19 C16 C9 111.69(13)
C23 C20 C21 110.79(16)
C23 C20 C22 106.26(15)
C21 C20 C22 105.91(14)
C23 C20 C11 112.59(13)
C21 C20 C11 109.68(14)
C22 C20 C11 111.38(13)
C25 C24 C26 110.25(14)
C25 C24 C27 109.80(15)
C26 C24 C27 109.91(15)
C25 C24 Ge1 107.90(11)
C26 C24 Ge1 108.87(11)
C27 C24 Ge1 110.08(11)
C29 C28 C33 119.77(13)
C29 C28 Ge1 120.54(11)
C33 C28 Ge1 119.66(10)
C30 C29 C28 119.27(13)
C30 C29 C34 119.01(13)
C28 C29 C34 121.69(13)
C31 C30 C29 121.78(13)
C32 C31 C30 118.11(13)
C32 C31 C37 120.78(13)
C30 C31 C37 121.11(13)
C31 C32 C33 122.21(13)
C32 C33 C28 118.72(13)
C32 C33 C40 119.30(13)
C28 C33 C40 121.98(13)
C29 C34 C35 112.03(13)
C29 C34 C36 110.86(13)
C35 C34 C36 111.18(14)
C38 C37 C31 112.06(14)
C38 C37 C39 110.18(15)
C31 C37 C39 111.29(14)
C41 C40 C33 111.55(13)
C41 C40 C42 110.74(14)
C33 C40 C42 112.09(13)

loop_
_geom_bond_atom_site_label_1
_geom_bond_atom_site_label_2
_geom_bond_distance
Ge1 O1 1.8309(10)
Ge1 C28 1.9527(14)
Ge1 C1 1.9654(15)
Ge1 C24 1.9838(15)
Ge1 C2 2.4354(15)
O1 C2 1.4505(18)
C1 C2 1.5394(19)
C1 P1 1.6611(15)
P1 C6 1.8604(15)
C2 C3 1.490(2)
C3 C4 1.310(2)
C4 C5 1.499(2)
C6 C7 1.422(2)
C6 C11 1.426(2)
C7 C8 1.394(2)
C7 C12 1.554(2)
C8 C9 1.394(2)
C9 C10 1.383(2)
C9 C16 1.537(2)
C10 C11 1.399(2)
C11 C20 1.553(2)
C12 C14 1.531(2)
C12 C13 1.537(2)
C12 C15 1.542(2)
C16 C18 1.531(2)
C16 C17 1.532(2)
C16 C19 1.533(2)
C20 C23 1.530(3)
C20 C21 1.539(2)
C20 C22 1.541(2)
C24 C25 1.525(2)
C24 C26 1.529(2)
C24 C27 1.532(2)
C28 C29 1.408(2)
C28 C33 1.409(2)
C29 C30 1.394(2)
C29 C34 1.521(2)
C30 C31 1.393(2)
C31 C32 1.388(2)
C31 C37 1.520(2)
C32 C33 1.398(2)
C33 C40 1.525(2)
C34 C35 1.525(2)
C34 C36 1.528(2)
C37 C38 1.517(2)
C37 C39 1.530(3)
C40 C41 1.524(2)
C40 C42 1.530(2)
